data_2011389
loop_
_publ_author_name
'Sudbeck, Elise A.'
'Jennissen, Jason D.'
'Liu, Xing-Ping'
'Uckun, Fatih M.'

_publ_section_title
;
 An inhibitor of Janus kinase 3:
 4-(4-hydroxyphenylamino)-6,7-dimethoxyquinazolin-1-ium chloride
 methanol solvate
;
_journal_issue 10
_journal_name_full 'Acta Crystallographica Section C'
_journal_page_first 1282
_journal_page_last 1283
_journal_paper_doi 10.1107/S0108270100007496
_journal_volume 56
_journal_year 2000
_chemical_formula_moiety 'C16 H16 N3 O3 1+, Cl 1-, CH4 O'
_chemical_formula_sum 'C17 H20 Cl N3 O4'
_chemical_formula_weight 365.81
_chemical_melting_point 519.6(15)
_chemical_name_systematic
;
 4-(4'-hydroxyphenyl)-amino-6,7-dimethoxyquinazoline
;
_space_group_IT_number 14
_symmetry_cell_setting monoclinic
_symmetry_space_group_name_Hall '-P 2yn'
_symmetry_space_group_name_H-M 'P 1 21/n 1'
_audit_creation_method SHELXL-97
_cell_angle_alpha 90.00
_cell_angle_beta 97.538(2)
_cell_angle_gamma 90.00
_cell_formula_units_Z 4
_cell_length_a 7.4128(7)
_cell_length_b 10.7752(10)
_cell_length_c 22.337(2)
_cell_measurement_reflns_used 2622
_cell_measurement_temperature 297(2)
_cell_measurement_theta_max 25.01
_cell_measurement_theta_min 2.64
_cell_volume 1768.7(3)
_computing_cell_refinement SMART
_computing_data_collection 'SMART (Bruker, 1998)'
_computing_data_reduction 'SHELXTL  (Bruker, 1998)'
_computing_molecular_graphics SHELXTL
_computing_publication_material SHELXTL
_computing_structure_refinement 'SHELXL97 (Sheldrick, 1997)'
_computing_structure_solution 'SHELXS97 (Sheldrick, 1997)'
_diffrn_ambient_temperature 297(2)
_diffrn_measured_fraction_theta_full .999
_diffrn_measured_fraction_theta_max .999
_diffrn_measurement_device_type 'CCD area-detector'
_diffrn_measurement_method '\f and \w'
_diffrn_radiation_monochromator graphite
_diffrn_radiation_source 'fine-focus sealed tube'
_diffrn_radiation_type MoK\a
_diffrn_radiation_wavelength .71073
_diffrn_reflns_av_R_equivalents .050
_diffrn_reflns_av_sigmaI/netI .053
_diffrn_reflns_limit_h_max 8
_diffrn_reflns_limit_h_min -8
_diffrn_reflns_limit_k_max 12
_diffrn_reflns_limit_k_min -12
_diffrn_reflns_limit_l_max 22
_diffrn_reflns_limit_l_min -26
_diffrn_reflns_number 8982
_diffrn_reflns_theta_full 25.00
_diffrn_reflns_theta_max 25.00
_diffrn_reflns_theta_min 1.84
_diffrn_standards_decay_% -.06
_diffrn_standards_number 101
_exptl_absorpt_coefficient_mu .243
_exptl_absorpt_correction_T_max .97
_exptl_absorpt_correction_T_min .90
_exptl_absorpt_correction_type empirical
_exptl_absorpt_process_details '(SADABS; Sheldrick, 1996)'
_exptl_crystal_colour yellow
_exptl_crystal_density_diffrn 1.374
_exptl_crystal_density_method 'not measured'
_exptl_crystal_description needle
_exptl_crystal_F_000 768
_exptl_crystal_size_max .45
_exptl_crystal_size_mid .15
_exptl_crystal_size_min .12
_refine_diff_density_max .33
_refine_diff_density_min -.26
_refine_ls_extinction_method none
_refine_ls_goodness_of_fit_ref .99
_refine_ls_hydrogen_treatment mixed
_refine_ls_matrix_type full
_refine_ls_number_parameters 239
_refine_ls_number_reflns 3117
_refine_ls_number_restraints 0
_refine_ls_restrained_S_all .99
_refine_ls_R_factor_all .082
_refine_ls_R_factor_gt .048
_refine_ls_shift/su_max .003
_refine_ls_shift/su_mean .001
_refine_ls_structure_factor_coef Fsqd
_refine_ls_weighting_details 'calc w = 1/[\s^2^(Fo^2^)+(0.0672P)^2^] where P = (Fo^2^+2Fc^2^)/3'
_refine_ls_weighting_scheme calc
_refine_ls_wR_factor_ref .12
_reflns_number_gt 2087
_reflns_number_total 3117
_reflns_threshold_expression I>2\s(I)
_cod_data_source_file bk1527.cif
_cod_data_source_block WHI-P131
_cod_depositor_comments
;
The following automatic conversions were performed:
'_symmetry_cell_setting' value 'Monoclinic' changed to 'monoclinic'
according to '/home/saulius/struct/CIF-dictionaries/cif_core.dic'
dictionary named 'cif_core.dic' version 2.4.1 from 2010-06-29.

Automatic conversion script
Id: cif_fix_enum 1527 2010-12-29 10:47:43Z saulius 

The following automatic conversions were performed:

'_chemical_melting_point' value '245-248\%C' was changed to
'519.6(15)' - it was converted from degrees Celsius(C) to Kelvins(K),
the average value was taken and precision was estimated.

Automatic conversion script
Id: cif_fix_values 1646 2011-03-28 12:23:43Z adriana 

The following automatic conversions were performed:

'_chemical_melting_point' value '245-248\%C' was changed to
'519.6(15)' - it was converted from degrees Celsius(C) to Kelvins(K),
the average value was taken and precision was
estimated.

'_symmetry_cell_setting' value 'Monoclinic' changed to
'monoclinic' according to
/home/saulius/struct/CIF-dictionaries/cif_core.dic dictionary named
'cif_core.dic' version 2.4.1 from 2010-06-29.

Automatic conversion script
Id: cif_fix_values 1715 2011-07-08 13:25:40Z adriana 
;
_cod_original_cell_volume 1768.8(3)
_cod_original_sg_symbol_H-M 'P 21/n'
_cod_database_code 2011389
_cod_database_fobs_code 2011389

loop_
_symmetry_equiv_pos_as_xyz
'x, y, z'
'-x+1/2, y+1/2, -z+1/2'
'-x, -y, -z'
'x-1/2, -y-1/2, z-1/2'

loop_
_atom_site_label
_atom_site_fract_x
_atom_site_fract_y
_atom_site_fract_z
_atom_site_U_iso_or_equiv
_atom_site_adp_type
_atom_site_calc_flag
_atom_site_refinement_flags
_atom_site_occupancy
_atom_site_disorder_assembly
_atom_site_disorder_group
_atom_site_type_symbol
Cl1 .52383(11) .62330(7) .19676(3) .0574(3) Uani d . 1 . . Cl
O1 .0122(3) -.26977(16) .40580(8) .0491(5) Uani d . 1 . . O
N1 .3539(3) .03508(19) .58342(10) .0393(5) Uani d . 1 . . N
H1 .376(3) .011(2) .6238(12) .047(8) Uiso d . 1 . . H
O2 .0802(2) -.35313(15) .51354(8) .0440(5) Uani d . 1 . . O
C2 .4062(4) .1486(2) .57080(12) .0429(7) Uani d . 1 . . C
H2 .4627 .1959 .6027 .051 Uiso calc R 1 . . H
O3 .4681(3) .64338(16) .32994(8) .0616(6) Uani d . 1 . . O
H3 .4754 .6383 .2937 .074 Uiso calc R 1 . . H
N3 .3850(3) .19951(19) .51742(9) .0405(5) Uani d . 1 . . N
O4 .9139(3) .5371(2) .20208(9) .0689(6) Uani d . 1 . . O
H26 .8101 .5608 .2048 .083 Uiso calc R 1 . . H
N4 .2750(3) .18402(19) .41662(10) .0395(5) Uani d . 1 . . N
H4 .211(4) .145(2) .3866(12) .044(8) Uiso d . 1 . . H
C4 .2978(3) .1321(2) .47112(11) .0347(6) Uani d . 1 . . C
C5 .1492(3) -.0703(2) .43343(11) .0353(6) Uani d . 1 . . C
H5 .1254 -.0404 .3941 .042 Uiso calc R 1 . . H
C6 .0990(3) -.1886(2) .44617(11) .0360(6) Uani d . 1 . . C
C7 .1341(3) -.2351(2) .50644(11) .0343(6) Uani d . 1 . . C
C8 .2178(3) -.1611(2) .55155(11) .0364(6) Uani d . 1 . . C
H8 .2411 -.1910 .5909 .044 Uiso calc R 1 . . H
C9 .2680(3) -.0403(2) .53817(10) .0328(6) Uani d . 1 . . C
C10 .2371(3) .0070(2) .47959(11) .0321(6) Uani d . 1 . . C
C11 .3347(3) .3031(2) .39844(11) .0348(6) Uani d . 1 . . C
C12 .3854(4) .3097(2) .34094(11) .0413(6) Uani d . 1 . . C
H12 .3884 .2379 .3180 .050 Uiso calc R 1 . . H
C13 .4315(4) .4224(2) .31758(11) .0429(7) Uani d . 1 . . C
H13 .4645 .4266 .2789 .052 Uiso calc R 1 . . H
C14 .4285(4) .5286(2) .35173(11) .0403(6) Uani d . 1 . . C
C15 .3821(4) .5219(2) .40931(12) .0425(7) Uani d . 1 . . C
H15 .3829 .5936 .4325 .051 Uiso calc R 1 . . H
C16 .3346(4) .4102(2) .43303(12) .0409(6) Uani d . 1 . . C
H16 .3026 .4066 .4719 .049 Uiso calc R 1 . . H
C17 -.0109(5) -.2350(3) .34362(12) .0655(9) Uani d . 1 . . C
H19 -.0816 -.2970 .3203 .098 Uiso calc R 1 . . H
H18 .1061 -.2279 .3299 .098 Uiso calc R 1 . . H
H17 -.0728 -.1566 .3389 .098 Uiso calc R 1 . . H
C18 .1278(4) -.4089(2) .57202(12) .0518(8) Uani d . 1 . . C
H22 .0917 -.4946 .5704 .078 Uiso calc R 1 . . H
H21 .0664 -.3661 .6012 .078 Uiso calc R 1 . . H
H20 .2569 -.4034 .5835 .078 Uiso calc R 1 . . H
C20 .9658(8) .4476(4) .24667(19) .1060(15) Uani d . 1 . . C
H25 1.0956 .4375 .2514 .23(3) Uiso calc R 1 . . H
H24 .9085 .3699 .2348 .22(3) Uiso calc R 1 . . H
H23 .9289 .4740 .2843 .24(3) Uiso calc R 1 . . H

loop_
_atom_site_aniso_label
_atom_site_aniso_U_11
_atom_site_aniso_U_22
_atom_site_aniso_U_33
_atom_site_aniso_U_12
_atom_site_aniso_U_13
_atom_site_aniso_U_23
Cl1 .0729(6) .0585(5) .0396(4) .0129(4) .0023(3) .0048(3)
O1 .0663(13) .0346(11) .0434(11) -.0119(9) -.0042(9) -.0042(8)
N1 .0491(14) .0325(13) .0356(13) -.0049(10) .0031(10) -.0044(10)
O2 .0541(12) .0287(10) .0474(11) -.0091(8) -.0002(9) .0028(8)
C2 .0500(17) .0341(16) .0439(16) -.0071(13) .0030(13) -.0107(12)
O3 .1116(19) .0324(11) .0422(11) -.0181(11) .0155(11) -.0015(8)
N3 .0469(14) .0329(12) .0406(13) -.0083(10) .0018(10) -.0052(10)
O4 .0756(16) .0705(16) .0584(13) .0149(12) .0003(11) .0030(11)
N4 .0513(15) .0276(12) .0378(13) -.0081(10) -.0006(11) -.0022(10)
C4 .0336(14) .0296(14) .0414(15) .0003(11) .0066(11) -.0023(12)
C5 .0406(16) .0300(14) .0344(14) -.0009(11) .0022(12) -.0011(11)
C6 .0374(15) .0295(14) .0402(14) -.0010(12) .0012(11) -.0071(12)
C7 .0319(14) .0271(14) .0445(15) -.0012(11) .0073(11) -.0008(11)
C8 .0399(15) .0327(14) .0369(14) .0007(11) .0065(12) .0016(11)
C9 .0318(14) .0314(14) .0356(14) -.0013(11) .0062(11) -.0048(11)
C10 .0309(13) .0266(13) .0391(14) -.0002(11) .0061(11) -.0013(11)
C11 .0377(15) .0235(13) .0426(15) -.0025(11) .0033(11) .0003(11)
C12 .0532(17) .0290(14) .0408(15) -.0008(12) .0031(12) -.0066(12)
C13 .0598(19) .0322(15) .0372(15) -.0063(13) .0080(13) -.0025(12)
C14 .0511(17) .0268(14) .0418(15) -.0053(12) .0017(12) .0003(11)
C15 .0565(18) .0257(14) .0457(16) -.0020(13) .0082(13) -.0071(12)
C16 .0479(16) .0315(15) .0445(15) .0006(12) .0111(12) -.0027(12)
C17 .097(3) .0485(19) .0452(18) -.0110(17) -.0114(16) -.0070(14)
C18 .060(2) .0354(16) .0578(18) -.0065(14) -.0003(15) .0131(13)
C20 .148(5) .085(3) .075(3) .043(3) -.023(3) .013(2)

loop_
_atom_type_symbol
_atom_type_description
_atom_type_scat_dispersion_real
_atom_type_scat_dispersion_imag
_atom_type_scat_source
C C .0033 .0016 'International Tables Vol C Tables 4.2.6.8 and 6.1.1.4'
H H .0000 .0000 'International Tables Vol C Tables 4.2.6.8 and 6.1.1.4'
N N .0061 .0033 'International Tables Vol C Tables 4.2.6.8 and 6.1.1.4'
O O .0106 .0060 'International Tables Vol C Tables 4.2.6.8 and 6.1.1.4'
Cl Cl .1484 .1585 'International Tables Vol C Tables 4.2.6.8 and 6.1.1.4'

loop_
_geom_angle_atom_site_label_1
_geom_angle_atom_site_label_2
_geom_angle_atom_site_label_3
_geom_angle
_geom_angle_publ_flag
C6 O1 C17 117.6(2) no
C2 N1 C9 120.4(2) no
C7 O2 C18 117.4(2) no
N3 C2 N1 125.5(2) no
C2 N3 C4 117.4(2) no
C4 N4 C11 129.0(2) no
N4 C4 N3 117.6(2) no
N4 C4 C10 120.6(2) no
N3 C4 C10 121.8(2) no
C6 C5 C10 120.5(2) no
O1 C6 C5 125.5(2) no
O1 C6 C7 114.3(2) no
C5 C6 C7 120.1(2) no
O2 C7 C8 125.2(2) no
O2 C7 C6 114.9(2) no
C8 C7 C6 119.9(2) no
C7 C8 C9 119.6(2) no
N1 C9 C10 118.3(2) no
N1 C9 C8 120.0(2) no
C10 C9 C8 121.7(2) no
C9 C10 C5 118.2(2) no
C9 C10 C4 116.7(2) no
C5 C10 C4 125.2(2) no
C12 C11 C16 119.5(2) no
C12 C11 N4 116.1(2) no
C16 C11 N4 124.3(2) no
C13 C12 C11 120.3(2) no
C14 C13 C12 119.9(2) no
O3 C14 C15 118.0(2) no
O3 C14 C13 122.1(2) no
C15 C14 C13 119.9(2) no
C14 C15 C16 120.8(2) no
C15 C16 C11 119.5(2) no

loop_
_geom_bond_atom_site_label_1
_geom_bond_atom_site_label_2
_geom_bond_site_symmetry_2
_geom_bond_distance
_geom_bond_publ_flag
O1 C6 . 1.357(3) no
O1 C17 . 1.427(3) no
N1 C2 . 1.324(3) no
N1 C9 . 1.385(3) no
O2 C7 . 1.349(3) no
O2 C18 . 1.439(3) no
N3 C2 . 1.303(3) yes
N3 C4 . 1.356(3) yes
O3 C14 . 1.375(3) yes
O4 C20 . 1.404(4) yes
N4 C4 . 1.330(3) yes
N4 C11 . 1.433(3) yes
C4 C10 . 1.442(3) no
C5 C6 . 1.368(3) no
C5 C10 . 1.416(3) no
C6 C7 . 1.428(3) no
C7 C8 . 1.368(3) no
C8 C9 . 1.397(3) no
C9 C10 . 1.395(3) no
C11 C12 . 1.386(3) no
C11 C16 . 1.389(3) no
C12 C13 . 1.383(3) no
C13 C14 . 1.377(3) no
C14 C15 . 1.376(4) no
C15 C16 . 1.380(3) no

loop_
_geom_hbond_atom_site_label_D
_geom_hbond_atom_site_label_H
_geom_hbond_atom_site_label_A
_geom_hbond_site_symmetry_A
_geom_hbond_distance_DH
_geom_hbond_distance_HA
_geom_hbond_distance_DA
_geom_hbond_angle_DHA
_geom_hbond_publ_flag
O4 H26 Cl1 . ? ? 3.024(2) ? yes
O3 H3 Cl1 . ? ? 3.064(2) ? yes
N1 H1 O4 4_566 .93(3) 1.81(3) 2.742(3) 179(2) yes
N4 H4 Cl1 2_545 .88(3) 2.39(3) 3.206(2) 155(2) yes

loop_
_geom_torsion_atom_site_label_1
_geom_torsion_atom_site_label_2
_geom_torsion_atom_site_label_3
_geom_torsion_atom_site_label_4
_geom_torsion
_geom_torsion_publ_flag
C9 N1 C2 N3 -.4(4) no
N1 C2 N3 C4 1.9(4) no
C11 N4 C4 N3 1.9(4) no
C11 N4 C4 C10 -175.9(2) no
C2 N3 C4 N4 179.6(2) no
C2 N3 C4 C10 -2.5(3) no
C17 O1 C6 C5 7.6(4) yes
C17 O1 C6 C7 -173.7(2) no
C10 C5 C6 O1 179.0(2) no
C10 C5 C6 C7 .3(4) no
C18 O2 C7 C8 -5.4(3) yes
C18 O2 C7 C6 174.1(2) no
O1 C6 C7 O2 1.7(3) no
C5 C6 C7 O2 -179.4(2) no
O1 C6 C7 C8 -178.7(2) no
C5 C6 C7 C8 .1(4) no
O2 C7 C8 C9 179.6(2) no
C6 C7 C8 C9 .1(4) no
C2 N1 C9 C10 -.5(4) no
C2 N1 C9 C8 178.3(2) no
C7 C8 C9 N1 -179.5(2) no
C7 C8 C9 C10 -.8(4) no
N1 C9 C10 C5 180.0(2) no
C8 C9 C10 C5 1.2(3) no
N1 C9 C10 C4 -.1(3) no
C8 C9 C10 C4 -178.9(2) no
C6 C5 C10 C9 -1.0(3) no
C6 C5 C10 C4 179.2(2) no
N4 C4 C10 C9 179.5(2) no
N3 C4 C10 C9 1.7(3) no
N4 C4 C10 C5 -.7(4) no
N3 C4 C10 C5 -178.4(2) no
C4 N4 C11 C12 145.5(3) no
C4 N4 C11 C16 -38.2(4) yes
C16 C11 C12 C13 -1.5(4) no
N4 C11 C12 C13 175.0(2) no
C11 C12 C13 C14 .5(4) no
C12 C13 C14 O3 -178.1(3) no
C12 C13 C14 C15 .9(4) no
O3 C14 C15 C16 177.7(3) no
C13 C14 C15 C16 -1.4(4) no
C14 C15 C16 C11 .4(4) no
C12 C11 C16 C15 1.0(4) no
N4 C11 C16 C15 -175.1(2) no

loop_
_cod_related_entry_id
_cod_related_entry_database
_cod_related_entry_code
1 ChemSpider 21135548
